data_7711584
loop_
_publ_author_name
'Tzeng, Biing-Chiau'
'Wu, Chung-Lun'
'Hung, Jun-Wei'
'Chien, Su-Ying'
'Lee, Gene-Hsiang'

_publ_section_title
;
 Supramolecular assembly and structural transformation of d10-metal
 complexes containing (aza-15-crown-5)dithiocarbamate
;
_journal_name_full 'Dalton Transactions'
_journal_paper_doi 10.1039/D2DT02768B
_journal_year 2022
_chemical_formula_sum 'C22 H40 Ag N2 Na O8 S4'
_chemical_formula_weight 719.66
_space_group_crystal_system monoclinic
_space_group_IT_number 15
_space_group_name_Hall '-C 2yc'
_space_group_name_H-M_alt 'C 1 2/c 1'
_atom_sites_solution_hydrogens geom
_audit_creation_method SHELXL-2018/3
_audit_update_record
;
2022-10-08 deposited with the CCDC.	2022-10-13 downloaded from the CCDC.
;
_cell_angle_alpha 90
_cell_angle_beta 95.95(2)
_cell_angle_gamma 90
_cell_formula_units_Z 16
_cell_length_a 31.430(6)
_cell_length_b 20.015(5)
_cell_length_c 18.982(4)
_cell_measurement_reflns_used 5602
_cell_measurement_temperature 173(2)
_cell_measurement_theta_max 2.500
_cell_measurement_theta_min 1.205
_cell_volume 11877(5)
_computing_cell_refinement 'Bruker SAINT'
_computing_data_collection 'Bruker APEX2'
_computing_data_reduction 'Bruker SAINT'
_computing_molecular_graphics 'Bruker SHELXTL'
_computing_publication_material 'Bruker SHELXTL'
_computing_structure_refinement 'SHELXL-2018/3 (Sheldrick, 2018)'
_computing_structure_solution 'SHELXT (Sheldrick 2015)'
_diffrn_ambient_temperature 173(2)
_diffrn_measured_fraction_theta_full 0.997
_diffrn_measured_fraction_theta_max 0.992
_diffrn_measurement_device_type 'Bruker SMART APEX-II CCD'
_diffrn_measurement_method '\f and \w scans'
_diffrn_radiation_type MoK\a
_diffrn_radiation_wavelength 0.71073
_diffrn_reflns_av_R_equivalents 0.1769
_diffrn_reflns_av_unetI/netI 0.1528
_diffrn_reflns_Laue_measured_fraction_full 0.997
_diffrn_reflns_Laue_measured_fraction_max 0.992
_diffrn_reflns_limit_h_max 40
_diffrn_reflns_limit_h_min -40
_diffrn_reflns_limit_k_max 26
_diffrn_reflns_limit_k_min -25
_diffrn_reflns_limit_l_max 24
_diffrn_reflns_limit_l_min -24
_diffrn_reflns_number 44976
_diffrn_reflns_point_group_measured_fraction_full 0.997
_diffrn_reflns_point_group_measured_fraction_max 0.992
_diffrn_reflns_theta_full 25.242
_diffrn_reflns_theta_max 27.499
_diffrn_reflns_theta_min 1.208
_exptl_absorpt_coefficient_mu 1.021
_exptl_absorpt_correction_T_max 0.9420
_exptl_absorpt_correction_T_min 0.5877
_exptl_absorpt_correction_type multi-scan
_exptl_absorpt_process_details 'Bruker SADABS'
_exptl_crystal_colour 'pale yellow'
_exptl_crystal_density_diffrn 1.610
_exptl_crystal_description plate
_exptl_crystal_F_000 5952
_exptl_crystal_size_max 0.150
_exptl_crystal_size_mid 0.110
_exptl_crystal_size_min 0.040
_refine_diff_density_max 0.709
_refine_diff_density_min -1.587
_refine_diff_density_rms 0.128
_refine_ls_extinction_method none
_refine_ls_goodness_of_fit_ref 0.929
_refine_ls_hydrogen_treatment constr
_refine_ls_matrix_type full
_refine_ls_number_parameters 693
_refine_ls_number_reflns 13527
_refine_ls_number_restraints 18
_refine_ls_restrained_S_all 0.933
_refine_ls_R_factor_all 0.1918
_refine_ls_R_factor_gt 0.0728
_refine_ls_shift/su_max 0.000
_refine_ls_shift/su_mean 0.000
_refine_ls_structure_factor_coef Fsqd
_refine_ls_weighting_details 'w=1/[\s^2^(Fo^2^)+(0.0884P)^2^] where P=(Fo^2^+2Fc^2^)/3'
_refine_ls_weighting_scheme calc
_refine_ls_wR_factor_gt 0.1627
_refine_ls_wR_factor_ref 0.2123
_reflns_Friedel_coverage 0.000
_reflns_number_gt 5601
_reflns_number_total 13527
_reflns_threshold_expression 'I > 2\s(I)'
_cod_data_source_file d2dt02768b2.cif
_cod_data_source_block hjw09_Lee
_cod_original_sg_symbol_H-M 'C 2/c'
_cod_database_code 7711584
_shelx_shelxl_version_number 2018/3
_shelx_space_group_comment
; 
The symmetry employed for this shelxl refinement is uniquely defined 
by the following loop, which should always be used as a source of 
symmetry information in preference to the above space-group names. 
They are only intended as comments. 
;
_shelx_estimated_absorpt_t_min 0.862
_shelx_estimated_absorpt_t_max 0.960

loop_
_space_group_symop_operation_xyz
'x, y, z'
'-x, y, -z+1/2'
'x+1/2, y+1/2, z'
'-x+1/2, y+1/2, -z+1/2'
'-x, -y, -z'
'x, -y, z-1/2'
'-x+1/2, -y+1/2, -z'
'x+1/2, -y+1/2, z-1/2'

loop_
_atom_site_label
_atom_site_type_symbol
_atom_site_fract_x
_atom_site_fract_y
_atom_site_fract_z
_atom_site_U_iso_or_equiv
_atom_site_adp_type
_atom_site_occupancy
_atom_site_site_symmetry_order
_atom_site_calc_flag
_atom_site_refinement_flags_posn
_atom_site_refinement_flags_adp
_atom_site_refinement_flags_occupancy
_atom_site_disorder_assembly
_atom_site_disorder_group
Ag1 Ag 0.25042(2) 0.24709(3) 0.23546(3) 0.0608(2) Uani 1 1 d . . . . .
Na1 Na 0.50395(8) 0.27044(13) 0.51871(13) 0.0406(7) Uani 1 1 d . . . . .
S1 S 0.32099(5) 0.16947(10) 0.22756(9) 0.0442(5) Uani 1 1 d . . . . .
S2 S 0.31005(5) 0.28109(9) 0.32533(9) 0.0406(4) Uani 1 1 d . . . . .
S3 S 0.16999(5) 0.21113(10) 0.25166(9) 0.0441(5) Uani 1 1 d . . . . .
S4 S 0.19835(5) 0.29523(10) 0.13750(10) 0.0465(5) Uani 1 1 d . . . . .
O1 O 0.45339(13) 0.1340(2) 0.4004(2) 0.0394(11) Uani 1 1 d . . . . .
O2 O 0.49312(13) 0.1544(2) 0.5433(2) 0.0390(11) Uani 1 1 d . . . . .
O3 O 0.4654(2) 0.2562(3) 0.6226(3) 0.0687(17) Uani 1 1 d D . . . .
O4 O 0.42022(15) 0.2901(3) 0.4923(2) 0.0576(15) Uani 1 1 d D . . . .
O5 O 0.05879(14) 0.1589(2) 0.1034(2) 0.0455(12) Uani 1 1 d . . . . .
O6 O 0.00218(13) 0.1110(2) -0.0070(2) 0.0444(12) Uani 1 1 d . . . . .
O7 O 0.00955(13) 0.2130(2) -0.1038(2) 0.0398(11) Uani 1 1 d . . . . .
O8 O 0.07532(13) 0.2793(2) -0.0225(2) 0.0408(11) Uani 1 1 d . . . . .
N1 N 0.38391(15) 0.2180(3) 0.3197(3) 0.0344(13) Uani 1 1 d . . . . .
N2 N 0.11696(17) 0.2696(3) 0.1514(3) 0.0418(14) Uani 1 1 d . . . . .
C1 C 0.4135(2) 0.1707(4) 0.2935(3) 0.0448(18) Uani 1 1 d . . . . .
H1A H 0.439988 0.194723 0.285022 0.054 Uiso 1 1 calc R U . . .
H1B H 0.400641 0.153057 0.247407 0.054 Uiso 1 1 calc R U . . .
C2 C 0.4251(2) 0.1128(3) 0.3421(4) 0.0464(19) Uani 1 1 d . . . . .
H2A H 0.398922 0.093937 0.359180 0.056 Uiso 1 1 calc R U . . .
H2B H 0.438875 0.077344 0.316027 0.056 Uiso 1 1 calc R U . . .
C3 C 0.4655(2) 0.0805(3) 0.4458(4) 0.0417(17) Uani 1 1 d . . . . .
H3A H 0.474118 0.041988 0.417800 0.050 Uiso 1 1 calc R U . . .
H3B H 0.440841 0.066519 0.470931 0.050 Uiso 1 1 calc R U . . .
C4 C 0.5020(2) 0.1006(3) 0.4987(4) 0.0450(19) Uani 1 1 d . . . . .
H4A H 0.510662 0.061501 0.528702 0.054 Uiso 1 1 calc R U . . .
H4B H 0.526565 0.113092 0.472831 0.054 Uiso 1 1 calc R U . . .
C5 C 0.4612(2) 0.1398(4) 0.5888(4) 0.054(2) Uani 1 1 d . . . . .
H5A H 0.465554 0.094290 0.608603 0.064 Uiso 1 1 calc R U . . .
H5B H 0.432519 0.141891 0.562009 0.064 Uiso 1 1 calc R U . . .
C6 C 0.4644(2) 0.1898(3) 0.6470(3) 0.0440(18) Uani 1 1 d . . . . .
H6A H 0.439677 0.184339 0.674780 0.053 Uiso 1 1 calc R U . . .
H6B H 0.490723 0.181016 0.679067 0.053 Uiso 1 1 calc R U . . .
C7 C 0.4368(4) 0.3087(7) 0.6182(7) 0.059(4) Uani 0.505(10) 1 d D U P A 1
H7A H 0.450561 0.350701 0.605113 0.070 Uiso 0.505(10) 1 calc R U P A 1
H7B H 0.424428 0.315293 0.663669 0.070 Uiso 0.505(10) 1 calc R U P A 1
C8 C 0.4027(5) 0.2863(9) 0.5601(6) 0.053(4) Uani 0.505(10) 1 d D U P A 1
H8A H 0.393810 0.239917 0.569114 0.063 Uiso 0.505(10) 1 calc R U P A 1
H8B H 0.377230 0.315550 0.559635 0.063 Uiso 0.505(10) 1 calc R U P A 1
C7' C 0.4193(4) 0.2696(8) 0.6084(9) 0.059(4) Uani 0.495(10) 1 d D . P A 2
H7'A H 0.408312 0.283804 0.653078 0.070 Uiso 0.495(10) 1 calc R U P A 2
H7'B H 0.404617 0.227423 0.593229 0.070 Uiso 0.495(10) 1 calc R U P A 2
C8' C 0.4072(6) 0.3227(7) 0.5521(6) 0.053(4) Uani 0.495(10) 1 d D . P A 2
H8'A H 0.376140 0.331997 0.546858 0.063 Uiso 0.495(10) 1 calc R U P A 2
H8'B H 0.423189 0.364843 0.562434 0.063 Uiso 0.495(10) 1 calc R U P A 2
C9 C 0.3924(2) 0.2512(3) 0.4454(3) 0.0430(18) Uani 1 1 d . . . . .
H9A H 0.362260 0.262401 0.450973 0.052 Uiso 1 1 calc R U . . .
H9B H 0.396883 0.203093 0.455873 0.052 Uiso 1 1 calc R U . . .
C10 C 0.4022(2) 0.2663(3) 0.3714(3) 0.0380(17) Uani 1 1 d . . . . .
H10A H 0.390984 0.311228 0.357926 0.046 Uiso 1 1 calc R U . . .
H10B H 0.433590 0.267271 0.370388 0.046 Uiso 1 1 calc R U . . .
C11 C 0.34205(18) 0.2216(3) 0.2927(3) 0.0318(15) Uani 1 1 d . . . . .
C12 C 0.0819(2) 0.2433(4) 0.1870(4) 0.058(2) Uani 1 1 d . . . . .
H12A H 0.056111 0.270225 0.172102 0.069 Uiso 1 1 calc R U . . .
H12B H 0.088860 0.250286 0.238556 0.069 Uiso 1 1 calc R U . . .
C13 C 0.0708(2) 0.1719(4) 0.1753(4) 0.059(2) Uani 1 1 d . . . . .
H13A H 0.095695 0.143795 0.192164 0.071 Uiso 1 1 calc R U . . .
H13B H 0.046893 0.159974 0.203127 0.071 Uiso 1 1 calc R U . . .
C14 C 0.0505(2) 0.0898(4) 0.0932(4) 0.053(2) Uani 1 1 d . . . . .
H14A H 0.025780 0.076338 0.118406 0.064 Uiso 1 1 calc R U . . .
H14B H 0.075677 0.063330 0.112127 0.064 Uiso 1 1 calc R U . . .
C15 C 0.0410(2) 0.0779(4) 0.0166(4) 0.053(2) Uani 1 1 d . . . . .
H15A H 0.064512 0.095291 -0.008998 0.063 Uiso 1 1 calc R U . . .
H15B H 0.038099 0.029366 0.007223 0.063 Uiso 1 1 calc R U . . .
C16 C -0.0108(2) 0.1017(4) -0.0810(4) 0.0490(19) Uani 1 1 d . . . . .
H16A H -0.041500 0.112682 -0.091154 0.059 Uiso 1 1 calc R U . . .
H16B H -0.006790 0.054309 -0.093787 0.059 Uiso 1 1 calc R U . . .
C17 C 0.0148(2) 0.1451(4) -0.1243(4) 0.050(2) Uani 1 1 d . . . . .
H17A H 0.045385 0.132444 -0.116650 0.060 Uiso 1 1 calc R U . . .
H17B H 0.004974 0.139442 -0.175233 0.060 Uiso 1 1 calc R U . . .
C18 C 0.0374(2) 0.2592(4) -0.1336(3) 0.0460(19) Uani 1 1 d . . . . .
H18A H 0.024779 0.304524 -0.133763 0.055 Uiso 1 1 calc R U . . .
H18B H 0.040308 0.246515 -0.183325 0.055 Uiso 1 1 calc R U . . .
C19 C 0.0806(2) 0.2601(4) -0.0925(4) 0.0423(18) Uani 1 1 d . . . . .
H19A H 0.093725 0.215143 -0.092810 0.051 Uiso 1 1 calc R U . . .
H19B H 0.099467 0.292087 -0.113943 0.051 Uiso 1 1 calc R U . . .
C20 C 0.1144(2) 0.2836(5) 0.0215(4) 0.060(2) Uani 1 1 d . . . . .
H20A H 0.134930 0.311021 -0.002118 0.071 Uiso 1 1 calc R U . . .
H20B H 0.126662 0.238351 0.029194 0.071 Uiso 1 1 calc R U . . .
C21 C 0.1076(2) 0.3142(4) 0.0912(4) 0.052(2) Uani 1 1 d . . . . .
H21A H 0.125904 0.354354 0.098456 0.062 Uiso 1 1 calc R U . . .
H21B H 0.077427 0.328990 0.089728 0.062 Uiso 1 1 calc R U . . .
C22 C 0.15799(19) 0.2591(3) 0.1784(3) 0.0351(16) Uani 1 1 d . . . . .
Ag2 Ag 0.500000 0.01656(5) 0.750000 0.0676(3) Uani 1 2 d S T P . .
Ag3 Ag 0.000000 -0.00112(4) 0.250000 0.0486(3) Uani 1 2 d S T P . .
Na2 Na 0.24848(7) 0.03001(13) 0.52861(13) 0.0375(6) Uani 1 1 d . . . . .
S5 S 0.44574(5) -0.03723(9) 0.65331(9) 0.0428(5) Uani 1 1 d . . . . .
S6 S 0.42339(5) 0.05945(9) 0.76123(9) 0.0423(5) Uani 1 1 d . . . . .
S7 S 0.07482(6) -0.08420(11) 0.23815(9) 0.0519(5) Uani 1 1 d . . . . .
S8 S 0.06243(6) 0.03045(10) 0.33043(10) 0.0497(5) Uani 1 1 d . . . . .
O9 O 0.32358(13) -0.0167(2) 0.4910(2) 0.0397(12) Uani 1 1 d . . . . .
O10 O 0.25758(13) 0.0410(2) 0.4028(2) 0.0343(11) Uani 1 1 d . . . . .
O11 O 0.24897(13) 0.1462(2) 0.4918(2) 0.0410(12) Uani 1 1 d . . . . .
O12 O 0.30584(14) 0.1031(2) 0.6099(2) 0.0442(12) Uani 1 1 d . . . . .
O13 O 0.20636(13) -0.1130(2) 0.4189(2) 0.0417(12) Uani 1 1 d . . . . .
O14 O 0.24225(13) -0.0842(2) 0.5628(2) 0.0384(11) Uani 1 1 d . . . . .
O15 O 0.20441(15) 0.0153(3) 0.6324(3) 0.0495(13) Uani 1 1 d . . . . .
O16 O 0.17006(14) 0.0546(2) 0.4956(2) 0.0481(13) Uani 1 1 d . . . . .
N3 N 0.36658(17) 0.0002(3) 0.6676(3) 0.0372(14) Uani 1 1 d . . . . .
N4 N 0.13633(16) -0.0331(3) 0.3305(3) 0.0389(14) Uani 1 1 d . . . . .
C23 C 0.3537(2) -0.0423(4) 0.6080(3) 0.0463(19) Uani 1 1 d . . . . .
H23A H 0.322709 -0.051415 0.606802 0.056 Uiso 1 1 calc R U . . .
H23B H 0.368941 -0.085525 0.614796 0.056 Uiso 1 1 calc R U . . .
C24 C 0.3625(2) -0.0134(4) 0.5379(3) 0.0460(19) Uani 1 1 d . . . . .
H24A H 0.372080 0.033595 0.543999 0.055 Uiso 1 1 calc R U . . .
H24B H 0.385368 -0.039145 0.518008 0.055 Uiso 1 1 calc R U . . .
C25 C 0.3297(2) -0.0007(4) 0.4206(3) 0.0424(18) Uani 1 1 d . . . . .
H25A H 0.349976 -0.032560 0.402263 0.051 Uiso 1 1 calc R U . . .
H25B H 0.341716 0.044911 0.418207 0.051 Uiso 1 1 calc R U . . .
C26 C 0.2876(2) -0.0044(4) 0.3776(3) 0.0414(18) Uani 1 1 d . . . . .
H26A H 0.291320 0.006258 0.327611 0.050 Uiso 1 1 calc R U . . .
H26B H 0.276372 -0.050483 0.379209 0.050 Uiso 1 1 calc R U . . .
C27 C 0.2601(2) 0.1058(3) 0.3749(3) 0.0446(18) Uani 1 1 d . . . . .
H27A H 0.247540 0.106632 0.324831 0.054 Uiso 1 1 calc R U . . .
H27B H 0.290336 0.120189 0.376825 0.054 Uiso 1 1 calc R U . . .
C28 C 0.2359(2) 0.1512(3) 0.4183(3) 0.0449(18) Uani 1 1 d . . . . .
H28A H 0.239795 0.197817 0.402897 0.054 Uiso 1 1 calc R U . . .
H28B H 0.205036 0.140444 0.409786 0.054 Uiso 1 1 calc R U . . .
C29 C 0.2891(2) 0.1760(3) 0.5123(3) 0.0425(17) Uani 1 1 d . . . . .
H29A H 0.288642 0.223517 0.497726 0.051 Uiso 1 1 calc R U . . .
H29B H 0.311751 0.152861 0.489118 0.051 Uiso 1 1 calc R U . . .
C30 C 0.2980(2) 0.1707(3) 0.5913(4) 0.0442(18) Uani 1 1 d . . . . .
H30A H 0.323156 0.198248 0.607981 0.053 Uiso 1 1 calc R U . . .
H30B H 0.273088 0.187361 0.614108 0.053 Uiso 1 1 calc R U . . .
C31 C 0.3213(2) 0.0992(4) 0.6827(4) 0.057(2) Uani 1 1 d . . . . .
H31A H 0.299014 0.115590 0.711611 0.068 Uiso 1 1 calc R U . . .
H31B H 0.346672 0.128531 0.692056 0.068 Uiso 1 1 calc R U . . .
C32 C 0.3331(2) 0.0306(4) 0.7040(4) 0.051(2) Uani 1 1 d . . . . .
H32A H 0.342407 0.030523 0.755492 0.061 Uiso 1 1 calc R U . . .
H32B H 0.307224 0.002334 0.696279 0.061 Uiso 1 1 calc R U . . .
C33 C 0.40815(19) 0.0067(3) 0.6922(3) 0.0355(16) Uani 1 1 d . . . . .
C34 C 0.1658(2) -0.0828(4) 0.3082(4) 0.0456(18) Uani 1 1 d . . . . .
H34A H 0.192525 -0.060277 0.298151 0.055 Uiso 1 1 calc R U . . .
H34B H 0.152996 -0.103621 0.263651 0.055 Uiso 1 1 calc R U . . .
C35 C 0.1765(2) -0.1366(4) 0.3620(4) 0.049(2) Uani 1 1 d . . . . .
H35A H 0.150031 -0.151706 0.381226 0.059 Uiso 1 1 calc R U . . .
H35B H 0.188962 -0.175282 0.338968 0.059 Uiso 1 1 calc R U . . .
C36 C 0.2184(2) -0.1638(3) 0.4690(4) 0.0462(19) Uani 1 1 d . . . . .
H36A H 0.227774 -0.203937 0.444360 0.055 Uiso 1 1 calc R U . . .
H36B H 0.193601 -0.176246 0.494335 0.055 Uiso 1 1 calc R U . . .
C37 C 0.2539(2) -0.1397(4) 0.5207(4) 0.0485(19) Uani 1 1 d . . . . .
H37A H 0.263691 -0.176969 0.552608 0.058 Uiso 1 1 calc R U . . .
H37B H 0.278224 -0.126233 0.494608 0.058 Uiso 1 1 calc R U . . .
C38 C 0.2136(2) -0.1027(4) 0.6122(4) 0.052(2) Uani 1 1 d . . . . .
H38A H 0.223169 -0.144846 0.636210 0.062 Uiso 1 1 calc R U . . .
H38B H 0.184582 -0.109552 0.587858 0.062 Uiso 1 1 calc R U . . .
C39 C 0.2132(2) -0.0470(4) 0.6655(4) 0.050(2) Uani 1 1 d . . . . .
H39A H 0.191303 -0.056589 0.697983 0.060 Uiso 1 1 calc R U . . .
H39B H 0.241411 -0.044941 0.694089 0.060 Uiso 1 1 calc R U . . .
C40 C 0.1596(2) 0.0241(5) 0.6150(4) 0.065(2) Uani 1 1 d . . . . .
H40A H 0.146123 0.039328 0.656992 0.078 Uiso 1 1 calc R U . . .
H40B H 0.146155 -0.018442 0.598156 0.078 Uiso 1 1 calc R U . . .
C41 C 0.1543(2) 0.0750(4) 0.5585(4) 0.065(2) Uani 1 1 d . . . . .
H41A H 0.123509 0.085691 0.548509 0.078 Uiso 1 1 calc R U . . .
H41B H 0.169289 0.116334 0.575598 0.078 Uiso 1 1 calc R U . . .
C42 C 0.1440(2) 0.0069(4) 0.4540(4) 0.0437(18) Uani 1 1 d . . . . .
H42A H 0.113282 0.014755 0.458382 0.052 Uiso 1 1 calc R U . . .
H42B H 0.151354 -0.039235 0.469525 0.052 Uiso 1 1 calc R U . . .
C43 C 0.1538(2) 0.0179(4) 0.3785(4) 0.0451(18) Uani 1 1 d . . . . .
H43A H 0.142214 0.061813 0.361906 0.054 Uiso 1 1 calc R U . . .
H43B H 0.185254 0.019310 0.377437 0.054 Uiso 1 1 calc R U . . .
C44 C 0.0947(2) -0.0300(4) 0.3009(3) 0.0378(17) Uani 1 1 d . . . . .

loop_
_atom_site_aniso_label
_atom_site_aniso_U_11
_atom_site_aniso_U_22
_atom_site_aniso_U_33
_atom_site_aniso_U_23
_atom_site_aniso_U_13
_atom_site_aniso_U_12
Ag1 0.0335(3) 0.0849(6) 0.0591(4) -0.0017(3) -0.0192(3) 0.0001(3)
Na1 0.0435(16) 0.0418(16) 0.0362(15) 0.0067(12) 0.0028(12) -0.0032(13)
S1 0.0325(9) 0.0566(13) 0.0416(10) -0.0140(9) -0.0058(8) -0.0030(9)
S2 0.0276(9) 0.0493(12) 0.0427(10) -0.0104(9) -0.0074(7) 0.0051(8)
S3 0.0343(10) 0.0620(13) 0.0347(10) -0.0004(9) -0.0024(8) -0.0053(9)
S4 0.0323(10) 0.0587(13) 0.0459(11) 0.0097(9) -0.0092(8) -0.0086(9)
O1 0.040(3) 0.041(3) 0.035(3) -0.005(2) -0.004(2) -0.001(2)
O2 0.040(3) 0.043(3) 0.036(3) 0.004(2) 0.010(2) 0.003(2)
O3 0.108(5) 0.058(4) 0.042(3) 0.007(3) 0.017(3) 0.020(3)
O4 0.041(3) 0.084(4) 0.043(3) -0.031(3) -0.015(2) 0.010(3)
O5 0.040(3) 0.060(4) 0.034(3) 0.006(2) -0.008(2) -0.010(2)
O6 0.035(3) 0.051(3) 0.046(3) -0.006(2) -0.004(2) 0.006(2)
O7 0.030(2) 0.055(3) 0.034(3) -0.004(2) 0.001(2) -0.002(2)
O8 0.028(2) 0.058(3) 0.035(3) -0.005(2) -0.003(2) 0.006(2)
N1 0.024(3) 0.042(3) 0.036(3) -0.002(3) -0.003(2) 0.005(3)
N2 0.028(3) 0.053(4) 0.043(4) -0.004(3) -0.006(3) 0.005(3)
C1 0.024(4) 0.069(5) 0.040(4) -0.010(4) -0.002(3) 0.008(4)
C2 0.036(4) 0.051(5) 0.049(4) -0.011(4) -0.009(3) 0.008(4)
C3 0.049(4) 0.032(4) 0.044(4) 0.005(3) 0.004(3) 0.006(3)
C4 0.051(5) 0.038(5) 0.046(4) 0.002(3) 0.003(4) 0.012(4)
C5 0.063(5) 0.051(5) 0.051(5) 0.003(4) 0.025(4) -0.015(4)
C6 0.055(5) 0.048(5) 0.031(4) 0.011(3) 0.009(3) -0.003(4)
C7 0.086(8) 0.044(7) 0.049(6) -0.011(6) 0.024(6) 0.016(6)
C8 0.043(5) 0.053(8) 0.059(6) -0.041(6) -0.012(4) 0.024(7)
C7' 0.086(8) 0.044(7) 0.049(6) -0.011(6) 0.024(6) 0.016(6)
C8' 0.043(5) 0.053(8) 0.059(6) -0.041(6) -0.012(4) 0.024(7)
C9 0.044(4) 0.051(5) 0.032(4) 0.000(3) -0.006(3) 0.004(4)
C10 0.025(3) 0.049(4) 0.039(4) -0.003(3) -0.007(3) -0.010(3)
C11 0.019(3) 0.042(4) 0.034(4) 0.003(3) -0.003(3) -0.006(3)
C12 0.024(4) 0.101(7) 0.048(5) -0.021(5) 0.006(3) -0.002(4)
C13 0.037(4) 0.100(7) 0.037(4) 0.014(4) -0.010(3) -0.030(4)
C14 0.040(4) 0.050(5) 0.065(5) 0.018(4) -0.015(4) -0.005(4)
C15 0.042(4) 0.044(5) 0.071(6) -0.003(4) -0.004(4) 0.005(4)
C16 0.052(5) 0.049(5) 0.045(5) -0.016(4) -0.004(4) -0.010(4)
C17 0.047(4) 0.061(5) 0.042(4) -0.026(4) 0.001(4) -0.003(4)
C18 0.037(4) 0.075(6) 0.026(4) 0.003(4) 0.003(3) -0.014(4)
C19 0.030(4) 0.058(5) 0.040(4) -0.004(4) 0.009(3) -0.002(3)
C20 0.025(4) 0.116(7) 0.036(4) -0.003(4) -0.006(3) 0.003(4)
C21 0.044(4) 0.054(5) 0.053(5) -0.010(4) -0.017(4) 0.005(4)
C22 0.024(3) 0.044(4) 0.035(4) -0.014(3) -0.004(3) 0.005(3)
Ag2 0.0323(5) 0.0870(8) 0.0781(7) 0.000 -0.0203(4) 0.000
Ag3 0.0300(4) 0.0712(6) 0.0413(5) 0.000 -0.0124(3) 0.000
Na2 0.0341(14) 0.0409(16) 0.0365(14) 0.0054(12) -0.0005(11) -0.0034(12)
S5 0.0302(9) 0.0520(12) 0.0447(11) -0.0068(9) -0.0038(8) 0.0063(9)
S6 0.0356(10) 0.0472(12) 0.0427(10) -0.0021(9) -0.0022(8) 0.0037(9)
S7 0.0357(10) 0.0824(15) 0.0364(10) -0.0189(10) -0.0023(8) -0.0152(10)
S8 0.0299(10) 0.0603(13) 0.0551(12) -0.0103(10) -0.0136(8) 0.0071(9)
O9 0.028(2) 0.064(3) 0.026(2) 0.007(2) -0.0020(19) -0.006(2)
O10 0.032(2) 0.034(3) 0.036(3) 0.001(2) 0.000(2) 0.000(2)
O11 0.039(3) 0.046(3) 0.038(3) -0.002(2) 0.001(2) -0.007(2)
O12 0.044(3) 0.047(3) 0.041(3) -0.005(2) -0.002(2) 0.014(2)
O13 0.035(3) 0.046(3) 0.042(3) 0.002(2) -0.004(2) -0.001(2)
O14 0.035(3) 0.038(3) 0.042(3) 0.010(2) 0.005(2) -0.002(2)
O15 0.038(3) 0.064(4) 0.046(3) 0.000(3) 0.002(2) -0.005(3)
O16 0.040(3) 0.056(3) 0.044(3) -0.021(2) -0.014(2) 0.000(2)
N3 0.025(3) 0.052(4) 0.034(3) 0.005(3) 0.003(2) 0.000(3)
N4 0.024(3) 0.053(4) 0.037(3) -0.013(3) -0.009(2) -0.003(3)
C23 0.035(4) 0.062(5) 0.040(4) 0.013(4) -0.009(3) -0.006(4)
C24 0.027(4) 0.073(6) 0.036(4) 0.013(4) -0.007(3) -0.003(4)
C25 0.032(4) 0.061(5) 0.034(4) 0.002(3) 0.006(3) 0.005(3)
C26 0.044(4) 0.053(5) 0.027(4) -0.002(3) 0.003(3) 0.007(4)
C27 0.053(5) 0.044(5) 0.036(4) 0.014(3) 0.004(3) 0.006(4)
C28 0.051(4) 0.038(4) 0.043(4) 0.004(3) -0.009(4) 0.004(4)
C29 0.045(4) 0.040(4) 0.041(4) 0.003(3) 0.000(3) -0.010(4)
C30 0.042(4) 0.038(5) 0.050(5) -0.012(3) -0.009(3) -0.002(3)
C31 0.053(5) 0.073(6) 0.045(5) -0.016(4) 0.005(4) 0.019(4)
C32 0.028(4) 0.078(6) 0.047(5) 0.010(4) 0.006(3) 0.013(4)
C33 0.018(3) 0.049(5) 0.038(4) 0.008(3) -0.002(3) -0.002(3)
C34 0.032(4) 0.065(5) 0.038(4) -0.011(4) -0.005(3) 0.007(4)
C35 0.034(4) 0.056(5) 0.057(5) -0.018(4) -0.002(4) -0.010(4)
C36 0.055(5) 0.030(4) 0.055(5) 0.004(4) 0.010(4) 0.000(4)
C37 0.047(5) 0.049(5) 0.048(5) 0.007(4) -0.001(4) 0.012(4)
C38 0.047(5) 0.056(5) 0.056(5) 0.011(4) 0.020(4) -0.008(4)
C39 0.045(4) 0.064(6) 0.041(4) 0.005(4) 0.007(4) -0.014(4)
C40 0.044(5) 0.099(7) 0.054(5) -0.013(5) 0.012(4) 0.007(5)
C41 0.052(5) 0.079(7) 0.060(6) -0.034(5) -0.008(4) 0.019(5)
C42 0.034(4) 0.053(5) 0.042(4) -0.010(3) -0.008(3) -0.007(3)
C43 0.025(4) 0.058(5) 0.050(5) -0.010(4) -0.008(3) -0.010(3)
C44 0.030(4) 0.056(5) 0.025(3) 0.000(3) -0.008(3) -0.008(3)

loop_
_atom_type_symbol
_atom_type_description
_atom_type_scat_dispersion_real
_atom_type_scat_dispersion_imag
_atom_type_scat_source
C C 0.0033 0.0016 'International Tables Vol C Tables 4.2.6.8 and 6.1.1.4'
H H 0.0000 0.0000 'International Tables Vol C Tables 4.2.6.8 and 6.1.1.4'
N N 0.0061 0.0033 'International Tables Vol C Tables 4.2.6.8 and 6.1.1.4'
O O 0.0106 0.0060 'International Tables Vol C Tables 4.2.6.8 and 6.1.1.4'
Na Na 0.0362 0.0249 'International Tables Vol C Tables 4.2.6.8 and 6.1.1.4'
S S 0.1246 0.1234 'International Tables Vol C Tables 4.2.6.8 and 6.1.1.4'
Ag Ag -0.8971 1.1015 'International Tables Vol C Tables 4.2.6.8 and 6.1.1.4'

loop_
_geom_angle_atom_site_label_1
_geom_angle_atom_site_label_2
_geom_angle_atom_site_label_3
_geom_angle
_geom_angle_site_symmetry_1
_geom_angle_site_symmetry_3
_geom_angle_publ_flag
S2 Ag1 S4 141.23(7) . . ?
S2 Ag1 S3 130.27(6) . . ?
S4 Ag1 S3 68.97(6) . . ?
S2 Ag1 S1 68.59(6) . . ?
S4 Ag1 S1 130.04(6) . . ?
S3 Ag1 S1 129.56(6) . . ?
O7 Na1 O2 110.59(19) 8_556 . ?
O7 Na1 O6 70.62(17) 8_556 8_556 ?
O2 Na1 O6 170.57(18) . 8_556 ?
O7 Na1 O3 154.6(2) 8_556 . ?
O2 Na1 O3 68.74(17) . . ?
O6 Na1 O3 105.95(19) 8_556 . ?
O7 Na1 O5 114.30(17) 8_556 8_556 ?
O2 Na1 O5 119.76(18) . 8_556 ?
O6 Na1 O5 66.32(16) 8_556 8_556 ?
O3 Na1 O5 85.28(19) . 8_556 ?
O7 Na1 O8 67.15(15) 8_556 8_556 ?
O2 Na1 O8 80.48(16) . 8_556 ?
O6 Na1 O8 108.16(17) 8_556 8_556 ?
O3 Na1 O8 134.7(2) . 8_556 ?
O5 Na1 O8 82.04(15) 8_556 8_556 ?
O7 Na1 O4 88.10(17) 8_556 . ?
O2 Na1 O4 91.30(18) . . ?
O6 Na1 O4 79.34(17) 8_556 . ?
O3 Na1 O4 66.69(19) . . ?
O5 Na1 O4 127.35(17) 8_556 . ?
O8 Na1 O4 148.61(17) 8_556 . ?
O7 Na1 C7 133.9(3) 8_556 . ?
O2 Na1 C7 90.1(3) . . ?
O6 Na1 C7 82.9(3) 8_556 . ?
O3 Na1 C7 25.9(3) . . ?
O5 Na1 C7 86.5(3) 8_556 . ?
O8 Na1 C7 159.0(3) 8_556 . ?
O4 Na1 C7 49.4(3) . . ?
C11 S1 Ag1 82.4(2) . . ?
C11 S2 Ag1 89.5(2) . . ?
C22 S3 Ag1 83.5(2) . . ?
C22 S4 Ag1 87.7(2) . . ?
C3 O1 C2 111.1(5) . . ?
C4 O2 C5 113.8(5) . . ?
C4 O2 Na1 125.4(4) . . ?
C5 O2 Na1 116.1(4) . . ?
C7 O3 C6 134.5(9) . . ?
C6 O3 C7' 100.2(8) . . ?
C7 O3 Na1 103.8(8) . . ?
C6 O3 Na1 113.9(4) . . ?
C7' O3 Na1 113.1(7) . . ?
C8' O4 C9 123.4(9) . . ?
C9 O4 C8 105.2(7) . . ?
C8' O4 Na1 106.3(8) . . ?
C9 O4 Na1 124.9(4) . . ?
C8 O4 Na1 106.5(7) . . ?
C13 O5 C14 109.9(6) . . ?
C13 O5 Na1 125.9(5) . 8_455 ?
C14 O5 Na1 109.8(4) . 8_455 ?
C15 O6 C16 113.4(5) . . ?
C15 O6 Na1 113.1(4) . 8_455 ?
C16 O6 Na1 108.9(4) . 8_455 ?
C17 O7 C18 114.5(5) . . ?
C17 O7 Na1 114.9(4) . 8_455 ?
C18 O7 Na1 114.1(4) . 8_455 ?
C19 O8 C20 113.2(5) . . ?
C19 O8 Na1 111.1(4) . 8_455 ?
C20 O8 Na1 124.0(4) . 8_455 ?
C11 N1 C1 122.3(5) . . ?
C11 N1 C10 121.1(5) . . ?
C1 N1 C10 116.3(5) . . ?
C22 N2 C12 120.5(6) . . ?
C22 N2 C21 120.0(6) . . ?
C12 N2 C21 119.1(6) . . ?
N1 C1 C2 114.7(6) . . ?
O1 C2 C1 110.0(6) . . ?
O1 C3 C4 110.2(6) . . ?
O2 C4 C3 114.9(5) . . ?
O2 C5 C6 108.5(6) . . ?
O3 C6 C5 113.1(6) . . ?
O3 C7 C8 103.1(11) . . ?
O3 C7 Na1 50.3(6) . . ?
C8 C7 Na1 87.6(7) . . ?
O4 C8 C7 108.9(10) . . ?
O3 C7' C8' 115.0(12) . . ?
O4 C8' C7' 99.8(10) . . ?
O4 C9 C10 107.8(5) . . ?
N1 C10 C9 113.3(5) . . ?
N1 C11 S1 121.9(5) . . ?
N1 C11 S2 118.7(5) . . ?
S1 C11 S2 119.4(3) . . ?
N2 C12 C13 117.3(6) . . ?
O5 C13 C12 111.0(6) . . ?
O5 C14 C15 108.0(6) . . ?
O6 C15 C14 108.4(6) . . ?
O6 C16 C17 110.5(5) . . ?
O7 C17 C16 108.7(5) . . ?
O7 C18 C19 111.1(6) . . ?
O8 C19 C18 107.9(5) . . ?
O8 C20 C21 110.7(6) . . ?
N2 C21 C20 114.0(6) . . ?
N2 C22 S3 121.3(5) . . ?
N2 C22 S4 119.0(5) . . ?
S3 C22 S4 119.8(4) . . ?
S6 Ag2 S6 141.22(9) 2_656 . ?
S6 Ag2 S5 128.78(6) 2_656 . ?
S6 Ag2 S5 69.40(6) . . ?
S6 Ag2 S5 69.39(6) 2_656 2_656 ?
S6 Ag2 S5 128.78(6) . 2_656 ?
S5 Ag2 S5 131.19(9) . 2_656 ?
S8 Ag3 S8 150.00(10) . 2 ?
S8 Ag3 S7 134.72(6) . 2 ?
S8 Ag3 S7 65.94(6) 2 2 ?
S8 Ag3 S7 65.94(6) . . ?
S8 Ag3 S7 134.73(6) 2 . ?
S7 Ag3 S7 110.24(9) 2 . ?
O14 Na2 O11 175.67(18) . . ?
O14 Na2 O10 111.90(18) . . ?
O11 Na2 O10 68.12(15) . . ?
O14 Na2 O16 98.54(17) . . ?
O11 Na2 O16 77.13(16) . . ?
O10 Na2 O16 87.13(16) . . ?
O14 Na2 O15 67.14(17) . . ?
O11 Na2 O15 110.78(18) . . ?
O10 Na2 O15 153.72(18) . . ?
O16 Na2 O15 67.61(17) . . ?
O14 Na2 O12 115.78(17) . . ?
O11 Na2 O12 67.61(15) . . ?
O10 Na2 O12 111.87(16) . . ?
O16 Na2 O12 128.05(17) . . ?
O15 Na2 O12 90.32(16) . . ?
O14 Na2 O9 80.77(16) . . ?
O11 Na2 O9 102.88(16) . . ?
O10 Na2 O9 65.10(14) . . ?
O16 Na2 O9 149.05(17) . . ?
O15 Na2 O9 136.57(18) . . ?
O12 Na2 O9 77.71(14) . . ?
C33 S5 Ag2 85.1(2) . . ?
C33 S6 Ag2 85.5(2) . . ?
C44 S7 Ag3 79.6(2) . . ?
C44 S8 Ag3 94.4(2) . . ?
C25 O9 C24 112.7(5) . . ?
C25 O9 Na2 112.5(4) . . ?
C24 O9 Na2 122.1(4) . . ?
C27 O10 C26 113.3(5) . . ?
C27 O10 Na2 118.0(4) . . ?
C26 O10 Na2 114.7(4) . . ?
C29 O11 C28 113.7(5) . . ?
C29 O11 Na2 111.0(4) . . ?
C28 O11 Na2 109.9(4) . . ?
C30 O12 C31 109.2(5) . . ?
C30 O12 Na2 106.8(4) . . ?
C31 O12 Na2 132.2(5) . . ?
C36 O13 C35 112.2(5) . . ?
C38 O14 C37 112.5(5) . . ?
C38 O14 Na2 120.4(4) . . ?
C37 O14 Na2 123.7(4) . . ?
C39 O15 C40 111.0(6) . . ?
C39 O15 Na2 110.5(4) . . ?
C40 O15 Na2 114.2(4) . . ?
C41 O16 C42 115.4(6) . . ?
C41 O16 Na2 105.5(4) . . ?
C42 O16 Na2 119.5(4) . . ?
C33 N3 C23 120.8(6) . . ?
C33 N3 C32 121.3(6) . . ?
C23 N3 C32 117.7(5) . . ?
C44 N4 C43 120.9(6) . . ?
C44 N4 C34 121.4(5) . . ?
C43 N4 C34 117.2(5) . . ?
N3 C23 C24 113.9(6) . . ?
O9 C24 C23 107.9(5) . . ?
O9 C25 C26 108.1(5) . . ?
O10 C26 C25 111.5(5) . . ?
O10 C27 C28 107.5(5) . . ?
O11 C28 C27 113.0(5) . . ?
O11 C29 C30 108.3(5) . . ?
O12 C30 C29 109.1(5) . . ?
O12 C31 C32 111.8(6) . . ?
N3 C32 C31 115.8(6) . . ?
N3 C33 S5 119.5(5) . . ?
N3 C33 S6 120.6(5) . . ?
S5 C33 S6 119.9(4) . . ?
N4 C34 C35 113.5(6) . . ?
O13 C35 C34 111.1(6) . . ?
O13 C36 C37 109.9(6) . . ?
O14 C37 C36 113.6(6) . . ?
O14 C38 C39 107.6(6) . . ?
O15 C39 C38 111.7(6) . . ?
O15 C40 C41 106.9(7) . . ?
O16 C41 C40 113.3(6) . . ?
O16 C42 C43 105.2(5) . . ?
N4 C43 C42 113.2(6) . . ?
N4 C44 S7 121.9(5) . . ?
N4 C44 S8 118.1(5) . . ?
S7 C44 S8 120.0(4) . . ?

loop_
_geom_bond_atom_site_label_1
_geom_bond_atom_site_label_2
_geom_bond_distance
_geom_bond_site_symmetry_2
_geom_bond_publ_flag
Ag1 S2 2.4947(18) . ?
Ag1 S4 2.5365(19) . ?
Ag1 S3 2.6766(19) . ?
Ag1 S1 2.7249(19) . ?
Na1 O7 2.374(5) 8_556 ?
Na1 O2 2.401(5) . ?
Na1 O6 2.423(5) 8_556 ?
Na1 O3 2.436(6) . ?
Na1 O5 2.642(5) 8_556 ?
Na1 O8 2.646(5) 8_556 ?
Na1 O4 2.657(5) . ?
Na1 C7 3.073(14) . ?
S1 C11 1.699(6) . ?
S2 C11 1.715(7) . ?
S3 C22 1.700(7) . ?
S4 C22 1.714(7) . ?
O1 C3 1.404(7) . ?
O1 C2 1.411(7) . ?
O2 C4 1.413(7) . ?
O2 C5 1.420(7) . ?
O3 C7 1.380(9) . ?
O3 C6 1.409(8) . ?
O3 C7' 1.472(9) . ?
O4 C8' 1.406(9) . ?
O4 C9 1.414(8) . ?
O4 C8 1.455(9) . ?
O5 C13 1.403(8) . ?
O5 C14 1.417(8) . ?
O6 C15 1.418(8) . ?
O6 C16 1.433(7) . ?
O7 C17 1.428(8) . ?
O7 C18 1.429(7) . ?
O8 C19 1.410(8) . ?
O8 C20 1.413(7) . ?
N1 C11 1.364(7) . ?
N1 C1 1.449(8) . ?
N1 C10 1.454(8) . ?
N2 C22 1.354(8) . ?
N2 C12 1.450(8) . ?
N2 C21 1.457(9) . ?
C1 C2 1.503(9) . ?
C3 C4 1.500(9) . ?
C5 C6 1.486(9) . ?
C7 C8 1.523(9) . ?
C7' C8' 1.526(9) . ?
C9 C10 1.499(9) . ?
C12 C13 1.483(10) . ?
C14 C15 1.473(10) . ?
C16 C17 1.488(9) . ?
C18 C19 1.494(9) . ?
C20 C21 1.493(9) . ?
Ag2 S6 2.5857(18) 2_656 ?
Ag2 S6 2.5858(18) . ?
Ag2 S5 2.6053(19) . ?
Ag2 S5 2.6053(19) 2_656 ?
Ag3 S8 2.4412(18) . ?
Ag3 S8 2.4412(18) 2 ?
Ag3 S7 2.908(2) 2 ?
Ag3 S7 2.908(2) . ?
Na2 O14 2.390(5) . ?
Na2 O11 2.428(5) . ?
Na2 O10 2.444(5) . ?
Na2 O16 2.528(5) . ?
Na2 O15 2.540(5) . ?
Na2 O12 2.682(5) . ?
Na2 O9 2.703(5) . ?
S5 C33 1.701(7) . ?
S6 C33 1.712(7) . ?
S7 C44 1.683(6) . ?
S8 C44 1.709(7) . ?
O9 C25 1.406(7) . ?
O9 C24 1.439(7) . ?
O10 C27 1.406(7) . ?
O10 C26 1.430(7) . ?
O11 C29 1.413(7) . ?
O11 C28 1.416(7) . ?
O12 C30 1.412(8) . ?
O12 C31 1.420(8) . ?
O13 C36 1.416(7) . ?
O13 C35 1.435(7) . ?
O14 C38 1.414(7) . ?
O14 C37 1.437(8) . ?
O15 C39 1.411(8) . ?
O15 C40 1.423(8) . ?
O16 C41 1.401(8) . ?
O16 C42 1.439(7) . ?
N3 C33 1.347(8) . ?
N3 C23 1.441(8) . ?
N3 C32 1.451(8) . ?
N4 C44 1.372(7) . ?
N4 C43 1.438(8) . ?
N4 C34 1.452(8) . ?
C23 C24 1.503(9) . ?
C25 C26 1.482(9) . ?
C27 C28 1.488(9) . ?
C29 C30 1.501(9) . ?
C31 C32 1.467(10) . ?
C34 C35 1.498(9) . ?
C36 C37 1.487(9) . ?
C38 C39 1.505(9) . ?
C40 C41 1.475(11) . ?
C42 C43 1.514(9) . ?
